data_2210045
loop_
_publ_author_name
'Khawar Rauf, M.'
'Badshah, Amin'
'Bolte, Michael'

_publ_section_title
;
 1-(2-Chlorobenzoyl)-3-(3-chlorophenyl)thiourea
;
_journal_issue 9
_journal_name_full 'Acta Crystallographica Section E'
_journal_page_first o4084
_journal_page_last o4086
_journal_paper_doi 10.1107/S1600536806033320
_journal_volume 62
_journal_year 2006
_chemical_formula_moiety 'C14 H10 Cl2 N2 O S'
_chemical_formula_sum 'C14 H10 Cl2 N2 O S'
_chemical_formula_weight 325.20
_chemical_name_common 1-(2-Chlorobenzoyl)-3-(3-chlorophenyl)thiourea
_chemical_name_systematic
;
1-(2-Chlorobenzoyl)-3-(3-chlorophenyl)thiourea
;
_space_group_IT_number 14
_symmetry_cell_setting monoclinic
_symmetry_space_group_name_Hall '-P 2ybc'
_symmetry_space_group_name_H-M 'P 1 21/c 1'
_atom_sites_solution_hydrogens geom
_atom_sites_solution_primary direct
_atom_sites_solution_secondary difmap
_audit_creation_method SHELXL-97
_cell_angle_alpha 90.00
_cell_angle_beta 101.002(7)
_cell_angle_gamma 90.00
_cell_formula_units_Z 4
_cell_length_a 10.7919(10)
_cell_length_b 9.9331(6)
_cell_length_c 13.7534(12)
_cell_measurement_reflns_used 11726
_cell_measurement_temperature 173(2)
_cell_measurement_theta_max 25.8
_cell_measurement_theta_min 3.7
_cell_volume 1447.2(2)
_computing_cell_refinement 'X-Area (Stoe & Cie, 2001)'
_computing_data_collection 'X-Area (Stoe & Cie, 2001)'
_computing_data_reduction 'X-Area (Stoe & Cie, 2001)'
_computing_molecular_graphics 'XP in SHELXTL-Plus (Sheldrick, 1991)'
_computing_publication_material SHELXL97
_computing_structure_refinement 'SHELXL97 (Sheldrick, 1997)'
_computing_structure_solution 'SHELXS97 (Sheldrick, 1997)'
_diffrn_ambient_temperature 173(2)
_diffrn_measured_fraction_theta_full 0.997
_diffrn_measured_fraction_theta_max 0.996
_diffrn_measurement_device_type 'Stoe IPDS II two-circle-diffractometer'
_diffrn_measurement_method \w
_diffrn_radiation_monochromator graphite
_diffrn_radiation_source 'fine-focus sealed tube'
_diffrn_radiation_type MoK\a
_diffrn_radiation_wavelength 0.71073
_diffrn_reflns_av_R_equivalents 0.0551
_diffrn_reflns_av_sigmaI/netI 0.0347
_diffrn_reflns_limit_h_max 13
_diffrn_reflns_limit_h_min -13
_diffrn_reflns_limit_k_max 10
_diffrn_reflns_limit_k_min -12
_diffrn_reflns_limit_l_max 16
_diffrn_reflns_limit_l_min -14
_diffrn_reflns_number 11996
_diffrn_reflns_theta_full 25.00
_diffrn_reflns_theta_max 25.57
_diffrn_reflns_theta_min 3.65
_diffrn_standards_decay_% 0
_diffrn_standards_interval_time 0
_diffrn_standards_number 0
_exptl_absorpt_coefficient_mu 0.588
_exptl_absorpt_correction_T_max 0.8251
_exptl_absorpt_correction_T_min 0.8031
_exptl_absorpt_correction_type multi-scan
_exptl_absorpt_process_details 'MULABS (Spek, 2003; Blessing, 1995)'
_exptl_crystal_colour colourless
_exptl_crystal_density_diffrn 1.493
_exptl_crystal_density_method 'not measured'
_exptl_crystal_description block
_exptl_crystal_F_000 664
_exptl_crystal_size_max 0.39
_exptl_crystal_size_mid 0.35
_exptl_crystal_size_min 0.34
_refine_diff_density_max 0.273
_refine_diff_density_min -0.289
_refine_ls_extinction_coef 0.0134(14)
_refine_ls_extinction_expression Fc^*^=kFc[1+0.001xFc^2^\l^3^/sin(2\q)]^-1/4^
_refine_ls_extinction_method SHELXL97
_refine_ls_goodness_of_fit_ref 1.051
_refine_ls_hydrogen_treatment mixed
_refine_ls_matrix_type full
_refine_ls_number_parameters 190
_refine_ls_number_reflns 2704
_refine_ls_number_restraints 0
_refine_ls_restrained_S_all 1.051
_refine_ls_R_factor_all 0.0396
_refine_ls_R_factor_gt 0.0315
_refine_ls_shift/su_max 0.001
_refine_ls_shift/su_mean 0.000
_refine_ls_structure_factor_coef Fsqd
_refine_ls_weighting_details 'calc w=1/[\s^2^(Fo^2^)+(0.0462P)^2^+0.3673P] where P=(Fo^2^+2Fc^2^)/3'
_refine_ls_weighting_scheme calc
_refine_ls_wR_factor_gt 0.0817
_refine_ls_wR_factor_ref 0.0846
_reflns_number_gt 2283
_reflns_number_total 2704
_reflns_threshold_expression I>2\s(I)
_cod_data_source_file ac2037.cif
_cod_data_source_block I
_cod_depositor_comments
;
The following automatic conversions were performed:
'_symmetry_cell_setting' value 'Monoclinic' changed to 'monoclinic'
according to '/home/saulius/struct/CIF-dictionaries/cif_core.dic'
dictionary named 'cif_core.dic' version 2.4.1 from 2010-06-29.

Automatic conversion script
Id: cif_fix_enum 1527 2010-12-29 10:47:43Z saulius 

The following automatic conversions were performed:

'_symmetry_cell_setting' value 'Monoclinic' changed to 'monoclinic'
according to /home/saulius/struct/CIF-dictionaries/cif_core.dic
dictionary named 'cif_core.dic' version 2.4.1 from 2010-06-29.

Automatic conversion script
Id: cif_fix_values 1715 2011-07-08 13:25:40Z adriana 
;
_cod_original_sg_symbol_H-M 'P 21/c'
_cod_database_code 2210045
_cod_database_fobs_code 2210045

loop_
_symmetry_equiv_pos_as_xyz
'x, y, z'
'-x, y+1/2, -z+1/2'
'-x, -y, -z'
'x, -y-1/2, z-1/2'

loop_
_atom_site_type_symbol
_atom_site_label
_atom_site_fract_x
_atom_site_fract_y
_atom_site_fract_z
_atom_site_U_iso_or_equiv
_atom_site_adp_type
_atom_site_calc_flag
_atom_site_refinement_flags
_atom_site_occupancy
S S1 0.09718(4) 0.61900(5) 0.62126(4) 0.02350(15) Uani d . 1
Cl Cl1 0.19654(5) 0.18942(5) 0.39441(4) 0.02967(16) Uani d . 1
Cl Cl2 0.34366(6) 0.61109(6) 0.98566(4) 0.04089(18) Uani d . 1
C C1 0.26911(15) 0.48371(18) 0.41021(13) 0.0160(4) Uani d . 1
O O1 0.38384(11) 0.49456(15) 0.43225(10) 0.0267(3) Uani d . 1
N N1 0.18950(14) 0.51784(16) 0.47287(11) 0.0181(3) Uani d . 1
H H1 0.115(2) 0.502(2) 0.4535(15) 0.020(5) Uiso d . 1
C C2 0.21794(15) 0.57051(18) 0.56922(12) 0.0158(4) Uani d . 1
N N2 0.34125(13) 0.57936(15) 0.60952(11) 0.0163(3) Uani d . 1
H H2 0.393(2) 0.559(2) 0.5700(16) 0.026(6) Uiso d . 1
C C11 0.20134(15) 0.43526(19) 0.31022(12) 0.0166(4) Uani d . 1
C C12 0.16164(15) 0.30190(18) 0.29595(13) 0.0179(4) Uani d . 1
C C13 0.09699(17) 0.2572(2) 0.20475(15) 0.0274(5) Uani d . 1
H H13 0.0697 0.1663 0.1962 0.033 Uiso calc R 1
C C14 0.07282(19) 0.3467(2) 0.12644(15) 0.0342(5) Uani d . 1
H H14 0.0285 0.3171 0.0637 0.041 Uiso calc R 1
C C15 0.1128(2) 0.4790(3) 0.13873(16) 0.0373(5) Uani d . 1
H H15 0.0962 0.5394 0.0842 0.045 Uiso calc R 1
C C16 0.17688(18) 0.5244(2) 0.23017(15) 0.0276(5) Uani d . 1
H H16 0.2039 0.6154 0.2382 0.033 Uiso calc R 1
C C21 0.39465(15) 0.63111(17) 0.70560(13) 0.0170(4) Uani d . 1
C C22 0.34532(17) 0.59870(19) 0.78886(14) 0.0214(4) Uani d . 1
H H22 0.2721 0.5440 0.7836 0.026 Uiso calc R 1
C C23 0.40629(18) 0.64877(19) 0.88047(14) 0.0229(4) Uani d . 1
C C24 0.51374(17) 0.7269(2) 0.89059(15) 0.0270(5) Uani d . 1
H H24 0.5540 0.7593 0.9537 0.032 Uiso calc R 1
C C25 0.56174(17) 0.7570(2) 0.80604(15) 0.0278(5) Uani d . 1
H H25 0.6360 0.8101 0.8117 0.033 Uiso calc R 1
C C26 0.50256(16) 0.71038(19) 0.71346(14) 0.0217(4) Uani d . 1
H H26 0.5354 0.7324 0.6561 0.026 Uiso calc R 1

loop_
_atom_site_aniso_label
_atom_site_aniso_U_11
_atom_site_aniso_U_22
_atom_site_aniso_U_33
_atom_site_aniso_U_12
_atom_site_aniso_U_13
_atom_site_aniso_U_23
S1 0.0148(2) 0.0348(3) 0.0207(3) 0.00095(18) 0.00308(18) -0.0120(2)
Cl1 0.0361(3) 0.0220(3) 0.0298(3) 0.0013(2) 0.0036(2) 0.0049(2)
Cl2 0.0614(4) 0.0471(4) 0.0157(3) -0.0186(3) 0.0110(2) -0.0080(2)
C1 0.0160(8) 0.0157(9) 0.0154(9) 0.0003(6) 0.0006(7) -0.0004(7)
O1 0.0137(6) 0.0456(9) 0.0202(7) -0.0001(6) 0.0013(5) -0.0099(6)
N1 0.0110(7) 0.0282(9) 0.0139(8) -0.0016(6) -0.0008(6) -0.0068(7)
C2 0.0170(8) 0.0168(9) 0.0126(9) -0.0006(7) 0.0002(7) -0.0016(7)
N2 0.0135(7) 0.0221(8) 0.0131(8) -0.0012(6) 0.0026(6) -0.0039(6)
C11 0.0133(7) 0.0233(9) 0.0130(9) 0.0026(7) 0.0023(6) -0.0016(7)
C12 0.0158(8) 0.0210(10) 0.0172(9) 0.0016(7) 0.0040(7) -0.0015(7)
C13 0.0237(9) 0.0315(11) 0.0263(11) -0.0035(8) 0.0028(8) -0.0131(9)
C14 0.0306(10) 0.0541(15) 0.0148(10) -0.0004(10) -0.0033(8) -0.0101(10)
C15 0.0415(12) 0.0503(15) 0.0171(11) 0.0036(10) -0.0022(9) 0.0071(10)
C16 0.0319(10) 0.0281(11) 0.0211(10) -0.0003(8) 0.0010(8) 0.0038(9)
C21 0.0173(8) 0.0171(9) 0.0148(9) 0.0024(7) -0.0014(7) -0.0044(7)
C22 0.0222(9) 0.0228(10) 0.0185(9) -0.0055(7) 0.0024(7) -0.0037(8)
C23 0.0314(10) 0.0215(10) 0.0152(9) 0.0006(8) 0.0031(8) -0.0034(8)
C24 0.0258(9) 0.0328(11) 0.0192(10) -0.0007(8) -0.0042(8) -0.0114(9)
C25 0.0187(9) 0.0334(11) 0.0302(11) -0.0067(8) 0.0014(8) -0.0137(9)
C26 0.0174(8) 0.0271(11) 0.0208(10) -0.0010(7) 0.0037(7) -0.0051(8)

loop_
_atom_type_symbol
_atom_type_description
_atom_type_scat_dispersion_real
_atom_type_scat_dispersion_imag
_atom_type_scat_source
C C 0.0033 0.0016 'International Tables Vol C Tables 4.2.6.8 and 6.1.1.4'
H H 0.0000 0.0000 'International Tables Vol C Tables 4.2.6.8 and 6.1.1.4'
Cl Cl 0.1484 0.1585 'International Tables Vol C Tables 4.2.6.8 and 6.1.1.4'
N N 0.0061 0.0033 'International Tables Vol C Tables 4.2.6.8 and 6.1.1.4'
O O 0.0106 0.0060 'International Tables Vol C Tables 4.2.6.8 and 6.1.1.4'
S S 0.1246 0.1234 'International Tables Vol C Tables 4.2.6.8 and 6.1.1.4'

loop_
_geom_angle_atom_site_label_1
_geom_angle_atom_site_label_2
_geom_angle_atom_site_label_3
_geom_angle
O1 C1 N1 123.32(16)
O1 C1 C11 123.12(16)
N1 C1 C11 113.53(14)
C1 N1 C2 129.47(15)
C1 N1 H1 116.4(15)
C2 N1 H1 114.0(15)
N2 C2 N1 115.79(16)
N2 C2 S1 126.58(14)
N1 C2 S1 117.61(12)
C2 N2 C21 126.63(16)
C2 N2 H2 115.1(14)
C21 N2 H2 117.9(14)
C12 C11 C16 118.95(16)
C12 C11 C1 120.93(16)
C16 C11 C1 120.12(17)
C13 C12 C11 121.29(18)
C13 C12 Cl1 119.67(15)
C11 C12 Cl1 119.03(13)
C14 C13 C12 119.10(19)
C14 C13 H13 120.5
C12 C13 H13 120.5
C13 C14 C15 120.51(18)
C13 C14 H14 119.7
C15 C14 H14 119.7
C14 C15 C16 120.6(2)
C14 C15 H15 119.7
C16 C15 H15 119.7
C15 C16 C11 119.58(19)
C15 C16 H16 120.2
C11 C16 H16 120.2
C22 C21 C26 120.88(16)
C22 C21 N2 121.81(16)
C26 C21 N2 117.23(17)
C21 C22 C23 118.18(17)
C21 C22 H22 120.9
C23 C22 H22 120.9
C24 C23 C22 122.22(18)
C24 C23 Cl2 119.12(14)
C22 C23 Cl2 118.67(15)
C23 C24 C25 118.42(17)
C23 C24 H24 120.8
C25 C24 H24 120.8
C26 C25 C24 120.93(18)
C26 C25 H25 119.5
C24 C25 H25 119.5
C25 C26 C21 119.37(18)
C25 C26 H26 120.3
C21 C26 H26 120.3

loop_
_geom_bond_atom_site_label_1
_geom_bond_atom_site_label_2
_geom_bond_distance
_geom_bond_publ_flag
S1 C2 1.6730(18) yes
Cl1 C12 1.7405(18) yes
Cl2 C23 1.750(2) ?
C1 O1 1.222(2) yes
C1 N1 1.371(2) yes
C1 C11 1.508(2) ?
N1 C2 1.403(2) yes
N1 H1 0.82(2) yes
C2 N2 1.343(2) yes
N2 C21 1.432(2) yes
N2 H2 0.87(2) yes
C11 C12 1.395(3) ?
C11 C16 1.398(3) ?
C12 C13 1.387(3) ?
C13 C14 1.383(3) ?
C13 H13 0.9500 ?
C14 C15 1.384(3) ?
C14 H14 0.9500 ?
C15 C16 1.390(3) ?
C15 H15 0.9500 ?
C16 H16 0.9500 ?
C21 C22 1.390(3) ?
C21 C26 1.393(2) ?
C22 C23 1.397(3) ?
C22 H22 0.9500 ?
C23 C24 1.380(3) ?
C24 C25 1.393(3) ?
C24 H24 0.9500 ?
C25 C26 1.390(3) ?
C25 H25 0.9500 ?
C26 H26 0.9500 ?

loop_
_geom_hbond_atom_site_label_D
_geom_hbond_atom_site_label_H
_geom_hbond_atom_site_label_A
_geom_hbond_site_symmetry_A
_geom_hbond_distance_DH
_geom_hbond_distance_HA
_geom_hbond_distance_DA
_geom_hbond_angle_DHA
N2 H2 O1 . 0.87(2) 1.98(2) 2.701(2) 138.7(18)
N1 H1 S1 3_566 0.82(2) 2.61(2) 3.4009(16) 162.9(19)
N2 H2 O1 3_666 0.87(2) 2.48(2) 3.2127(19) 142.6(18)

loop_
_geom_torsion_atom_site_label_1
_geom_torsion_atom_site_label_2
_geom_torsion_atom_site_label_3
_geom_torsion_atom_site_label_4
_geom_torsion
O1 C1 N1 C2 0.7(3)
C11 C1 N1 C2 -177.61(17)
C1 N1 C2 N2 -5.8(3)
C1 N1 C2 S1 172.78(15)
N1 C2 N2 C21 179.01(16)
S1 C2 N2 C21 0.5(3)
O1 C1 C11 C12 98.6(2)
N1 C1 C11 C12 -83.1(2)
O1 C1 C11 C16 -81.7(2)
N1 C1 C11 C16 96.6(2)
C16 C11 C12 C13 -1.1(3)
C1 C11 C12 C13 178.66(16)
C16 C11 C12 Cl1 177.91(14)
C1 C11 C12 Cl1 -2.4(2)
C11 C12 C13 C14 0.7(3)
Cl1 C12 C13 C14 -178.28(15)
C12 C13 C14 C15 0.1(3)
C13 C14 C15 C16 -0.5(3)
C14 C15 C16 C11 0.1(3)
C12 C11 C16 C15 0.6(3)
C1 C11 C16 C15 -179.09(18)
C2 N2 C21 C22 43.5(3)
C2 N2 C21 C26 -139.65(19)
C26 C21 C22 C23 0.6(3)
N2 C21 C22 C23 177.30(16)
C21 C22 C23 C24 -0.9(3)
C21 C22 C23 Cl2 178.94(14)
C22 C23 C24 C25 0.5(3)
Cl2 C23 C24 C25 -179.42(15)
C23 C24 C25 C26 0.4(3)
C24 C25 C26 C21 -0.8(3)
C22 C21 C26 C25 0.3(3)
N2 C21 C26 C25 -176.61(17)

loop_
_cod_related_entry_id
_cod_related_entry_database
_cod_related_entry_code
1 ChemSpider 3269362
